data_7718455
loop_
_publ_author_name
'Calvo-Molina, Adri&#xe1;n'
'Jover, Jes&#xfa;s'
'P&#xe9;rez-Redondo, Adri&#xe1;n'
'Y&#xe9;lamos, Carlos'

_publ_section_title
;
 Revisiting the structure and properties of mid-valent
 monopentamethylcyclopentadienylchromium complexes.
;
_journal_issue 20
_journal_name_full 'Dalton transactions (Cambridge, England : 2003)'
_journal_page_first 8190
_journal_page_last 8203
_journal_paper_doi 10.1039/d5dt00620a
_journal_volume 54
_journal_year 2025
_chemical_formula_moiety 'C40 H76 Al4 Cr4, 1.5(C7 H8)'
_chemical_formula_sum 'C50.5 H88 Al4 Cr4'
_chemical_formula_weight 1011.12
_chemical_properties_physical Air-sensitive,Moisture-sensitive,Heat-sensitive,Oxygen-sensitive,Pyrophoric
_space_group_IT_number 14
_space_group_name_Hall '-P 2yn'
_space_group_name_H-M_alt 'P 1 21/n 1'
_symmetry_cell_setting monoclinic
_symmetry_Int_Tables_number 14
_symmetry_space_group_name_Hall '-P 2yn'
_symmetry_space_group_name_H-M 'P 1 21/n 1'
_atom_sites_solution_hydrogens mixed
_atom_sites_solution_primary dual
_atom_sites_solution_secondary dual
_audit_conform_dict_location ftp://ftp.iucr.org/pub/cif_core.dic
_audit_conform_dict_name cif_core.dic
_audit_conform_dict_version 2.4.5
_audit_creation_date 2024-07-05T11:34:57-00:00
_audit_creation_method 'WinGX routine CIF_UPDATE'
_audit_update_record
;
2025-01-21 deposited with the CCDC.	2025-03-31 downloaded from the CCDC.
;
_cell_angle_alpha 90
_cell_angle_beta 103.0970(10)
_cell_angle_gamma 90
_cell_formula_units_Z 4
_cell_length_a 14.1459(5)
_cell_length_b 21.5739(8)
_cell_length_c 18.3597(6)
_cell_measurement_reflns_used 9973
_cell_measurement_temperature 150(2)
_cell_measurement_theta_max 27.45
_cell_measurement_theta_min 2.2
_cell_measurement_wavelength 0.71073
_cell_volume 5457.3(3)
_computing_cell_refinement 'SAINT V8.40B integration software'
_computing_data_collection 'Apex3 v2019.11-0 (Bruker, 2019)'
_computing_data_reduction 'SAINT V8.40B (Bruker, 2019)'
_computing_molecular_graphics 'ORTEP-3 for Windows (Farrugia, 2012)'
_computing_publication_material 'WinGX publication routines (Farrugia, 2012)'
_computing_structure_refinement 'SHELXL-2018/3 (Sheldrick, 2018)'
_computing_structure_solution 'SHELXT-2018/2 (Sheldrick, 2015)'
_diffrn_ambient_temperature 150(2)
_diffrn_detector 'APEX-II CCD'
_diffrn_detector_area_resol_mean 7.4074
_diffrn_measured_fraction_theta_full 0.998
_diffrn_measured_fraction_theta_max 0.998
_diffrn_measurement_device '\k-geometry diffractometer'
_diffrn_measurement_device_type
;
Bruker AXS D8 Venture diffractometer with PhotonIII_C14 charge-integrating and 
photon counting pixel array detector
;
_diffrn_measurement_method 'omega and phi scans'
_diffrn_orient_matrix_UB_11 -0.004233
_diffrn_orient_matrix_UB_12 -0.043745
_diffrn_orient_matrix_UB_13 -0.018466
_diffrn_orient_matrix_UB_21 -0.072445
_diffrn_orient_matrix_UB_22 0.002827
_diffrn_orient_matrix_UB_23 -0.01254
_diffrn_orient_matrix_UB_31 0.001305
_diffrn_orient_matrix_UB_32 0.015063
_diffrn_orient_matrix_UB_33 -0.051274
_diffrn_radiation_collimation 'focusing mirrors'
_diffrn_radiation_monochromator 'multilayer mirror optics'
_diffrn_radiation_probe x-ray
_diffrn_radiation_type MoK\a
_diffrn_radiation_wavelength 0.71073
_diffrn_reflns_av_R_equivalents 0.0487
_diffrn_reflns_av_unetI/netI 0.0202
_diffrn_reflns_Laue_measured_fraction_full 0.998
_diffrn_reflns_Laue_measured_fraction_max 0.998
_diffrn_reflns_limit_h_max 18
_diffrn_reflns_limit_h_min -18
_diffrn_reflns_limit_k_max 28
_diffrn_reflns_limit_k_min -28
_diffrn_reflns_limit_l_max 23
_diffrn_reflns_limit_l_min -21
_diffrn_reflns_number 152986
_diffrn_reflns_point_group_measured_fraction_full 0.998
_diffrn_reflns_point_group_measured_fraction_max 0.998
_diffrn_reflns_theta_full 25
_diffrn_reflns_theta_max 27.498
_diffrn_reflns_theta_min 1.9
_diffrn_source 'microfocus sealed tube'
_diffrn_source_current 1.4
_diffrn_source_type 'INCOATEC I\ms 3.0'
_diffrn_source_voltage 50
_diffrn_standards_number 0
_exptl_absorpt_coefficient_mu 0.87
_exptl_absorpt_correction_T_max 0.746
_exptl_absorpt_correction_T_min 0.708
_exptl_absorpt_correction_type multi-scan
_exptl_absorpt_process_details
;
        SADABS-2016/2 - Bruker AXS area detector scaling and absorption correcti
;
_exptl_crystal_colour brown
_exptl_crystal_density_diffrn 1.231
_exptl_crystal_density_method 'not measured'
_exptl_crystal_description prismatic
_exptl_crystal_F_000 2156
_exptl_crystal_recrystallization_method 'Re-crystallisation from solvent: toluene'
_exptl_crystal_size_max 0.31
_exptl_crystal_size_mid 0.25
_exptl_crystal_size_min 0.21
_platon_squeeze_details
;
The complex crystallized with one and half molecule of toluene, which
were found in the Fourier map, but it was not possible to get a sensible
chemical model for them, so Squeeze procedure was used to remove their
contribution to the structure factors.
;
_refine_diff_density_max 0.833
_refine_diff_density_min -0.758
_refine_diff_density_rms 0.235
_refine_ls_extinction_method none
_refine_ls_goodness_of_fit_ref 1.14
_refine_ls_hydrogen_treatment mixed
_refine_ls_matrix_type full
_refine_ls_number_constraints 0
_refine_ls_number_parameters 517
_refine_ls_number_reflns 12518
_refine_ls_number_restraints 85
_refine_ls_restrained_S_all 1.137
_refine_ls_R_factor_all 0.0476
_refine_ls_R_factor_gt 0.0372
_refine_ls_shift/su_max 0.001
_refine_ls_shift/su_mean 0
_refine_ls_structure_factor_coef Fsqd
_refine_ls_weighting_details 'w=1/[\s^2^(Fo^2^)+(0.0814P)^2^+3.0491P] where P=(Fo^2^+2Fc^2^)/3'
_refine_ls_weighting_scheme calc
_refine_ls_wR_factor_gt 0.1232
_refine_ls_wR_factor_ref 0.1383
_reflns_Friedel_coverage 0
_reflns_number_gt 10934
_reflns_number_total 12518
_reflns_threshold_expression 'I > 2\s(I)'
_cod_data_source_file d5dt00620a3.cif
_cod_data_source_block 9
_cod_depositor_comments 'Adding full bibliography for 7718451--7718458.cif.'
_cod_original_sg_symbol_H-M 'P 21/n'
_cod_original_formula_sum 'C50.50 H88 Al4 Cr4'
_cod_database_code 7718455
_shelx_shelxl_version_number 2018/3
_platon_squeeze_void_probe_radius 1.20

loop_
_symmetry_equiv_pos_as_xyz
'x, y, z'
'-x+1/2, y+1/2, -z+1/2'
'-x, -y, -z'
'x-1/2, -y-1/2, z-1/2'

loop_
_atom_site_label
_atom_site_type_symbol
_atom_site_fract_x
_atom_site_fract_y
_atom_site_fract_z
_atom_site_U_iso_or_equiv
_atom_site_adp_type
_atom_site_occupancy
_atom_site_site_symmetry_order
_atom_site_calc_flag
_atom_site_refinement_flags_posn
_atom_site_refinement_flags_adp
_atom_site_refinement_flags_occupancy
_atom_site_disorder_assembly
_atom_site_disorder_group
C11 C 0.40786(17) 0.40541(11) 0.89410(13) 0.0274(5) Uani 1 1 d . . . . .
C12 C 0.32929(16) 0.41758(11) 0.83118(13) 0.0260(5) Uani 1 1 d . . . . .
C13 C 0.34917(18) 0.38594(11) 0.76825(13) 0.0279(5) Uani 1 1 d . . . . .
C14 C 0.4376(2) 0.35474(11) 0.79064(15) 0.0320(5) Uani 1 1 d . . . . .
C15 C 0.4749(2) 0.36646(11) 0.86811(15) 0.0336(5) Uani 1 1 d . . . . .
C16 C 0.4127(2) 0.42355(16) 0.97349(15) 0.0465(7) Uani 1 1 d . . . . .
H16A H 0.382679 0.391125 0.998085 0.07 Uiso 1 1 calc R U . . .
H16B H 0.377901 0.462691 0.974601 0.07 Uiso 1 1 calc R U . . .
H16C H 0.480695 0.428711 0.999811 0.07 Uiso 1 1 calc R U . . .
C17 C 0.2382(2) 0.45264(14) 0.83257(19) 0.0435(7) Uani 1 1 d . . . . .
H17A H 0.213917 0.472718 0.784061 0.065 Uiso 1 1 calc R U . . .
H17B H 0.252138 0.48421 0.87193 0.065 Uiso 1 1 calc R U . . .
H17C H 0.189053 0.423898 0.842639 0.065 Uiso 1 1 calc R U . . .
C18 C 0.2837(2) 0.38298(15) 0.69149(15) 0.0461(7) Uani 1 1 d . . . . .
H18A H 0.322922 0.377329 0.65429 0.069 Uiso 1 1 calc R U . . .
H18B H 0.246727 0.421639 0.681202 0.069 Uiso 1 1 calc R U . . .
H18C H 0.238813 0.348035 0.688888 0.069 Uiso 1 1 calc R U . . .
C19 C 0.4810(3) 0.31327(13) 0.7412(2) 0.0567(9) Uani 1 1 d . . . . .
H19A H 0.45463 0.271337 0.741829 0.085 Uiso 1 1 calc R U . . .
H19B H 0.551702 0.312067 0.759518 0.085 Uiso 1 1 calc R U . . .
H19C H 0.46516 0.329359 0.689938 0.085 Uiso 1 1 calc R U . . .
C20 C 0.5657(3) 0.33778(17) 0.9147(2) 0.0611(10) Uani 1 1 d . . . . .
H20A H 0.593702 0.365532 0.956298 0.092 Uiso 1 1 calc R U . . .
H20B H 0.61283 0.331244 0.883688 0.092 Uiso 1 1 calc R U . . .
H20C H 0.549819 0.297905 0.93455 0.092 Uiso 1 1 calc R U . . .
C21 C 0.87714(17) 0.57508(13) 0.91501(14) 0.0326(5) Uani 1 1 d . . . . .
C22 C 0.87404(17) 0.50905(13) 0.92402(13) 0.0313(5) Uani 1 1 d . . . . .
C23 C 0.90967(17) 0.48194(13) 0.86389(15) 0.0353(6) Uani 1 1 d . . . . .
C24 C 0.93373(17) 0.53089(15) 0.82037(15) 0.0377(6) Uani 1 1 d . . . . .
C25 C 0.91408(17) 0.58784(14) 0.85114(16) 0.0372(6) Uani 1 1 d . . . . .
C26 C 0.8556(3) 0.62256(16) 0.96857(18) 0.0533(8) Uani 1 1 d . . . . .
H26A H 0.915965 0.634406 1.003664 0.08 Uiso 1 1 calc R U . . .
H26B H 0.810279 0.605126 0.996336 0.08 Uiso 1 1 calc R U . . .
H26C H 0.826457 0.659199 0.940738 0.08 Uiso 1 1 calc R U . . .
C27 C 0.8493(2) 0.47565(17) 0.98833(17) 0.0504(8) Uani 1 1 d . . . . .
H27A H 0.82317 0.434624 0.971942 0.076 Uiso 1 1 calc R U . . .
H27B H 0.800682 0.499402 1.00699 0.076 Uiso 1 1 calc R U . . .
H27C H 0.907903 0.470965 1.028341 0.076 Uiso 1 1 calc R U . . .
C28 C 0.9280(2) 0.41481(16) 0.8542(2) 0.0581(9) Uani 1 1 d . . . . .
H28A H 0.912816 0.404594 0.800828 0.087 Uiso 1 1 calc R U . . .
H28B H 0.886855 0.390152 0.879544 0.087 Uiso 1 1 calc R U . . .
H28C H 0.996385 0.405503 0.875947 0.087 Uiso 1 1 calc R U . . .
C29 C 0.9783(2) 0.5243(2) 0.7537(2) 0.0639(10) Uani 1 1 d . . . . .
H29A H 0.956089 0.558245 0.718554 0.096 Uiso 1 1 calc R U . . .
H29B H 0.958656 0.484566 0.728913 0.096 Uiso 1 1 calc R U . . .
H29C H 1.049186 0.525674 0.770191 0.096 Uiso 1 1 calc R U . . .
C30 C 0.9344(2) 0.65100(17) 0.8240(2) 0.0618(10) Uani 1 1 d . . . . .
H30A H 0.999255 0.66451 0.850449 0.093 Uiso 1 1 calc R U . . .
H30B H 0.885872 0.680425 0.833532 0.093 Uiso 1 1 calc R U . . .
H30C H 0.931436 0.649292 0.770141 0.093 Uiso 1 1 calc R U . . .
C31 C 0.5716(3) 0.60651(13) 0.46961(15) 0.0466(7) Uani 1 1 d . U . . .
C32 C 0.5662(2) 0.67121(12) 0.48608(15) 0.0358(6) Uani 1 1 d . U . . .
C33 C 0.6612(2) 0.69168(16) 0.52038(18) 0.0504(8) Uani 1 1 d . U . . .
C34 C 0.7245(3) 0.6401(2) 0.5261(2) 0.0738(12) Uani 1 1 d . U . . .
C35 C 0.6694(3) 0.58812(19) 0.4947(2) 0.0718(12) Uani 1 1 d . U . . .
C36 C 0.4916(4) 0.56801(15) 0.42781(17) 0.0718(12) Uani 1 1 d . U . . .
H36A H 0.486136 0.573519 0.374026 0.108 Uiso 1 1 calc R U . . .
H36B H 0.43077 0.580525 0.440542 0.108 Uiso 1 1 calc R U . . .
H36C H 0.504781 0.524344 0.441023 0.108 Uiso 1 1 calc R U . . .
C37 C 0.4774(2) 0.71026(14) 0.46323(17) 0.0465(7) Uani 1 1 d . U . . .
H37A H 0.481207 0.745226 0.49786 0.07 Uiso 1 1 calc R U . . .
H37B H 0.419904 0.685275 0.464384 0.07 Uiso 1 1 calc R U . . .
H37C H 0.472749 0.725952 0.412451 0.07 Uiso 1 1 calc R U . . .
C38 C 0.6890(3) 0.7583(2) 0.5397(3) 0.0811(14) Uani 1 1 d . U . . .
H38A H 0.743938 0.759545 0.583147 0.122 Uiso 1 1 calc R U . . .
H38B H 0.633666 0.780275 0.551388 0.122 Uiso 1 1 calc R U . . .
H38C H 0.707465 0.778277 0.497003 0.122 Uiso 1 1 calc R U . . .
C39 C 0.8332(3) 0.6427(4) 0.5567(4) 0.136(3) Uani 1 1 d . U . . .
H39A H 0.866126 0.642869 0.515135 0.205 Uiso 1 1 calc R U . . .
H39B H 0.854019 0.606431 0.5884 0.205 Uiso 1 1 calc R U . . .
H39C H 0.849882 0.680555 0.586381 0.205 Uiso 1 1 calc R U . . .
C40 C 0.7076(5) 0.5242(2) 0.4845(3) 0.127(3) Uani 1 1 d . U . . .
H40A H 0.662181 0.492986 0.495168 0.191 Uiso 1 1 calc R U . . .
H40B H 0.771009 0.518598 0.518883 0.191 Uiso 1 1 calc R U . . .
H40C H 0.714464 0.519322 0.432877 0.191 Uiso 1 1 calc R U . . .
C41 C 0.35616(19) 0.73054(11) 0.81593(13) 0.0309(5) Uani 1 1 d . . . . .
C42 C 0.2746(2) 0.69081(12) 0.79329(15) 0.0357(6) Uani 1 1 d . . . . .
C43 C 0.23724(19) 0.70007(13) 0.71476(17) 0.0387(6) Uani 1 1 d . . . . .
C44 C 0.2970(2) 0.74507(12) 0.69024(14) 0.0353(6) Uani 1 1 d . . . . .
C45 C 0.36976(18) 0.76333(10) 0.75208(14) 0.0287(5) Uani 1 1 d . . . . .
C46 C 0.4127(3) 0.74048(16) 0.89439(16) 0.0577(9) Uani 1 1 d . . . . .
H46A H 0.478891 0.753502 0.893746 0.087 Uiso 1 1 calc R U . . .
H46B H 0.415028 0.70174 0.922614 0.087 Uiso 1 1 calc R U . . .
H46C H 0.381269 0.772706 0.918194 0.087 Uiso 1 1 calc R U . . .
C47 C 0.2301(3) 0.65278(18) 0.8453(2) 0.0647(11) Uani 1 1 d . . . . .
H47A H 0.281608 0.634618 0.884264 0.097 Uiso 1 1 calc R U . . .
H47B H 0.190709 0.619599 0.817079 0.097 Uiso 1 1 calc R U . . .
H47C H 0.188906 0.679311 0.868464 0.097 Uiso 1 1 calc R U . . .
C48 C 0.1455(2) 0.67253(19) 0.6683(3) 0.0712(13) Uani 1 1 d . . . . .
H48A H 0.091113 0.700758 0.667924 0.107 Uiso 1 1 calc R U . . .
H48B H 0.132743 0.632611 0.689667 0.107 Uiso 1 1 calc R U . . .
H48C H 0.152874 0.66628 0.616996 0.107 Uiso 1 1 calc R U . . .
C49 C 0.2813(3) 0.77195(16) 0.61318(17) 0.0656(12) Uani 1 1 d . . . . .
H49A H 0.234317 0.805963 0.608042 0.098 Uiso 1 1 calc R U . . .
H49B H 0.256246 0.739751 0.576183 0.098 Uiso 1 1 calc R U . . .
H49C H 0.342981 0.787714 0.604921 0.098 Uiso 1 1 calc R U . . .
C50 C 0.4460(2) 0.81160(12) 0.75102(19) 0.0453(7) Uani 1 1 d . . . . .
H50A H 0.465381 0.809913 0.70307 0.068 Uiso 1 1 calc R U . . .
H50B H 0.502676 0.803613 0.791799 0.068 Uiso 1 1 calc R U . . .
H50C H 0.419778 0.852755 0.757497 0.068 Uiso 1 1 calc R U . . .
Al1 Al 0.61947(4) 0.49625(3) 0.81636(3) 0.01997(14) Uani 1 1 d . . . . .
Al2 Al 0.68908(5) 0.57735(3) 0.70631(4) 0.02258(14) Uani 1 1 d . . . . .
Al3 Al 0.49695(5) 0.63999(3) 0.66255(4) 0.02258(14) Uani 1 1 d . . . . .
Al4 Al 0.42576(5) 0.55877(3) 0.77155(4) 0.02117(14) Uani 1 1 d . . . . .
Cr1 Cr 0.46264(2) 0.45536(2) 0.81275(2) 0.01828(9) Uani 1 1 d . . . . .
Cr2 Cr 0.77788(2) 0.53502(2) 0.82111(2) 0.02002(9) Uani 1 1 d . . . . .
Cr3 Cr 0.61479(3) 0.62440(2) 0.59058(2) 0.02767(10) Uani 1 1 d . . . . .
Cr4 Cr 0.38159(2) 0.66231(2) 0.73525(2) 0.02029(9) Uani 1 1 d . . . . .
H11 H 0.550(2) 0.4409(15) 0.7654(17) 0.041(8) Uiso 1 1 d . . . . .
H12 H 0.559(2) 0.4731(15) 0.8808(18) 0.045(9) Uiso 1 1 d . . . . .
H13 H 0.436(2) 0.5163(16) 0.8501(18) 0.050(9) Uiso 1 1 d . . . . .
H14 H 0.414(2) 0.4868(14) 0.7303(17) 0.037(8) Uiso 1 1 d . . . . .
H21 H 0.693(2) 0.5515(15) 0.8712(19) 0.049(9) Uiso 1 1 d . . . . .
H22 H 0.732(2) 0.4651(14) 0.8148(18) 0.041(8) Uiso 1 1 d . . . . .
H23 H 0.777(2) 0.5211(14) 0.7322(17) 0.036(8) Uiso 1 1 d . . . . .
H24 H 0.731(2) 0.6075(15) 0.7922(18) 0.047(9) Uiso 1 1 d . . . . .
H31 H 0.703(2) 0.6425(16) 0.6598(19) 0.048(9) Uiso 1 1 d . . . . .
H32 H 0.637(2) 0.5554(15) 0.6140(19) 0.048(9) Uiso 1 1 d . . . . .
H33 H 0.506(2) 0.5958(15) 0.5879(18) 0.044(9) Uiso 1 1 d . . . . .
H34 H 0.583(3) 0.6823(16) 0.629(2) 0.053(10) Uiso 1 1 d . . . . .
H41 H 0.373(2) 0.6477(15) 0.6496(18) 0.041(8) Uiso 1 1 d . . . . .
H42 H 0.492(2) 0.6837(14) 0.7398(17) 0.040(8) Uiso 1 1 d . . . . .
H43 H 0.442(2) 0.6311(14) 0.8128(17) 0.037(8) Uiso 1 1 d . . . . .
H44 H 0.328(2) 0.5967(15) 0.7170(18) 0.050(9) Uiso 1 1 d . . . . .

loop_
_atom_site_aniso_label
_atom_site_aniso_U_11
_atom_site_aniso_U_22
_atom_site_aniso_U_33
_atom_site_aniso_U_23
_atom_site_aniso_U_13
_atom_site_aniso_U_12
C11 0.0311(12) 0.0311(12) 0.0215(10) 0.0043(9) 0.0091(9) -0.0083(9)
C12 0.0239(11) 0.0271(11) 0.0288(11) 0.0012(9) 0.0097(9) -0.0068(9)
C13 0.0364(13) 0.0251(11) 0.0232(10) 0.0008(8) 0.0091(9) -0.0141(9)
C14 0.0456(14) 0.0186(10) 0.0373(13) 0.0028(9) 0.0211(11) -0.0039(10)
C15 0.0374(13) 0.0274(12) 0.0368(13) 0.0155(10) 0.0101(11) 0.0037(10)
C16 0.0533(17) 0.066(2) 0.0238(12) -0.0018(12) 0.0167(12) -0.0223(15)
C17 0.0264(13) 0.0488(16) 0.0592(18) -0.0017(14) 0.0178(12) -0.0023(11)
C18 0.0558(18) 0.0545(17) 0.0258(12) -0.0020(12) 0.0049(12) -0.0320(14)
C19 0.087(3) 0.0259(14) 0.072(2) -0.0061(14) 0.050(2) -0.0024(14)
C20 0.055(2) 0.060(2) 0.066(2) 0.0355(18) 0.0097(17) 0.0204(16)
C21 0.0216(11) 0.0410(14) 0.0311(12) -0.0110(10) -0.0027(9) -0.0023(10)
C22 0.0195(11) 0.0442(14) 0.0262(11) -0.0015(10) -0.0036(9) 0.0030(10)
C23 0.0170(11) 0.0431(14) 0.0403(14) -0.0110(11) -0.0054(10) 0.0090(10)
C24 0.0132(10) 0.0632(18) 0.0359(13) -0.0056(12) 0.0037(9) 0.0032(10)
C25 0.0160(10) 0.0484(15) 0.0447(15) -0.0024(12) 0.0018(10) -0.0061(10)
C26 0.0539(19) 0.0558(19) 0.0426(16) -0.0238(14) -0.0048(14) 0.0048(15)
C27 0.0430(17) 0.067(2) 0.0372(15) 0.0160(14) 0.0012(13) 0.0048(14)
C28 0.0422(17) 0.0483(18) 0.072(2) -0.0145(16) -0.0123(16) 0.0219(14)
C29 0.0307(15) 0.115(3) 0.0514(19) -0.003(2) 0.0201(14) 0.0130(18)
C30 0.0370(17) 0.059(2) 0.086(3) 0.0100(19) 0.0084(17) -0.0197(15)
C31 0.088(2) 0.0331(13) 0.0297(13) 0.0149(11) 0.0357(14) 0.0212(14)
C32 0.0507(15) 0.0311(12) 0.0302(12) 0.0137(10) 0.0189(11) 0.0105(11)
C33 0.0483(17) 0.0602(18) 0.0493(17) 0.0302(15) 0.0250(14) -0.0007(14)
C34 0.0533(19) 0.111(3) 0.074(2) 0.065(2) 0.0489(18) 0.038(2)
C35 0.104(3) 0.072(2) 0.064(2) 0.0501(18) 0.072(2) 0.059(2)
C36 0.156(4) 0.0367(16) 0.0259(14) -0.0007(12) 0.0272(19) -0.004(2)
C37 0.0621(19) 0.0378(15) 0.0389(15) 0.0104(12) 0.0102(13) 0.0184(13)
C38 0.083(3) 0.076(3) 0.081(3) 0.037(2) 0.014(2) -0.040(2)
C39 0.049(2) 0.234(7) 0.146(5) 0.128(5) 0.062(3) 0.044(3)
C40 0.218(6) 0.101(3) 0.110(4) 0.076(3) 0.137(4) 0.118(4)
C41 0.0414(14) 0.0276(12) 0.0260(11) -0.0056(9) 0.0126(10) -0.0009(10)
C42 0.0396(14) 0.0346(13) 0.0408(14) -0.0112(11) 0.0252(12) -0.0048(11)
C43 0.0261(12) 0.0380(14) 0.0495(16) -0.0174(12) 0.0030(11) 0.0097(10)
C44 0.0472(15) 0.0282(12) 0.0295(12) -0.0029(10) 0.0064(11) 0.0186(11)
C45 0.0371(13) 0.0208(11) 0.0309(12) -0.0015(9) 0.0135(10) 0.0054(9)
C46 0.091(3) 0.0522(19) 0.0269(14) -0.0097(13) 0.0067(15) -0.0090(18)
C47 0.073(2) 0.062(2) 0.078(3) -0.0158(19) 0.058(2) -0.0228(18)
C48 0.0317(16) 0.075(2) 0.096(3) -0.043(2) -0.0079(17) 0.0138(16)
C49 0.116(3) 0.0444(17) 0.0296(14) 0.0050(13) 0.0030(17) 0.041(2)
C50 0.0564(18) 0.0217(12) 0.0639(19) 0.0037(12) 0.0263(15) -0.0014(12)
Al1 0.0165(3) 0.0234(3) 0.0196(3) 0.0003(2) 0.0030(2) -0.0007(2)
Al2 0.0188(3) 0.0253(3) 0.0242(3) 0.0022(2) 0.0061(2) -0.0008(2)
Al3 0.0233(3) 0.0226(3) 0.0237(3) 0.0035(3) 0.0089(3) 0.0018(2)
Al4 0.0208(3) 0.0203(3) 0.0232(3) 0.0022(2) 0.0064(2) -0.0007(2)
Cr1 0.01869(17) 0.01976(17) 0.01696(16) 0.00240(12) 0.00522(12) -0.00203(12)
Cr2 0.01336(16) 0.02494(18) 0.02090(17) -0.00493(13) 0.00209(13) 0.00071(12)
Cr3 0.0273(2) 0.0318(2) 0.0279(2) 0.01226(15) 0.01451(15) 0.00519(15)
Cr4 0.02146(18) 0.01956(17) 0.02047(17) -0.00094(12) 0.00607(13) 0.00115(12)

loop_
_atom_type_symbol
_atom_type_description
_atom_type_scat_dispersion_real
_atom_type_scat_dispersion_imag
_atom_type_scat_source
C C 0.0033 0.0016 'International Tables Vol C Tables 4.2.6.8 and 6.1.1.4'
H H 0 0 'International Tables Vol C Tables 4.2.6.8 and 6.1.1.4'
Al Al 0.0645 0.0514 'International Tables Vol C Tables 4.2.6.8 and 6.1.1.4'
Cr Cr 0.3209 0.6236 'International Tables Vol C Tables 4.2.6.8 and 6.1.1.4'

loop_
_geom_angle_atom_site_label_1
_geom_angle_atom_site_label_2
_geom_angle_atom_site_label_3
_geom_angle
_geom_angle_site_symmetry_1
_geom_angle_site_symmetry_3
_geom_angle_publ_flag
C15 C11 C12 106.9(2) . . ?
C15 C11 C16 126.3(2) . . ?
C12 C11 C16 126.4(2) . . ?
C15 C11 Cr1 71.81(13) . . ?
C12 C11 Cr1 71.37(12) . . ?
C16 C11 Cr1 127.50(18) . . ?
C13 C12 C11 107.8(2) . . ?
C13 C12 C17 125.7(2) . . ?
C11 C12 C17 126.2(2) . . ?
C13 C12 Cr1 73.29(13) . . ?
C11 C12 Cr1 69.44(12) . . ?
C17 C12 Cr1 126.81(18) . . ?
C14 C13 C12 108.7(2) . . ?
C14 C13 C18 125.2(2) . . ?
C12 C13 C18 126.1(3) . . ?
C14 C13 Cr1 72.01(14) . . ?
C12 C13 Cr1 68.65(12) . . ?
C18 C13 Cr1 128.08(16) . . ?
C13 C14 C15 108.2(2) . . ?
C13 C14 C19 124.8(3) . . ?
C15 C14 C19 126.9(3) . . ?
C13 C14 Cr1 71.23(13) . . ?
C15 C14 Cr1 68.66(13) . . ?
C19 C14 Cr1 128.49(18) . . ?
C14 C15 C11 108.3(2) . . ?
C14 C15 C20 124.8(3) . . ?
C11 C15 C20 126.7(3) . . ?
C14 C15 Cr1 73.46(13) . . ?
C11 C15 Cr1 69.26(13) . . ?
C20 C15 Cr1 126.9(2) . . ?
C11 C16 H16A 109.5 . . ?
C11 C16 H16B 109.5 . . ?
H16A C16 H16B 109.5 . . ?
C11 C16 H16C 109.5 . . ?
H16A C16 H16C 109.5 . . ?
H16B C16 H16C 109.5 . . ?
C12 C17 H17A 109.5 . . ?
C12 C17 H17B 109.5 . . ?
H17A C17 H17B 109.5 . . ?
C12 C17 H17C 109.5 . . ?
H17A C17 H17C 109.5 . . ?
H17B C17 H17C 109.5 . . ?
C13 C18 H18A 109.5 . . ?
C13 C18 H18B 109.5 . . ?
H18A C18 H18B 109.5 . . ?
C13 C18 H18C 109.5 . . ?
H18A C18 H18C 109.5 . . ?
H18B C18 H18C 109.5 . . ?
C14 C19 H19A 109.5 . . ?
C14 C19 H19B 109.5 . . ?
H19A C19 H19B 109.5 . . ?
C14 C19 H19C 109.5 . . ?
H19A C19 H19C 109.5 . . ?
H19B C19 H19C 109.5 . . ?
C15 C20 H20A 109.5 . . ?
C15 C20 H20B 109.5 . . ?
H20A C20 H20B 109.5 . . ?
C15 C20 H20C 109.5 . . ?
H20A C20 H20C 109.5 . . ?
H20B C20 H20C 109.5 . . ?
C25 C21 C22 108.4(2) . . ?
C25 C21 C26 125.4(3) . . ?
C22 C21 C26 125.9(3) . . ?
C25 C21 Cr2 73.11(14) . . ?
C22 C21 Cr2 70.19(13) . . ?
C26 C21 Cr2 127.59(19) . . ?
C21 C22 C23 106.9(2) . . ?
C21 C22 C27 126.1(3) . . ?
C23 C22 C27 126.7(3) . . ?
C21 C22 Cr2 70.61(13) . . ?
C23 C22 Cr2 72.03(14) . . ?
C27 C22 Cr2 127.61(19) . . ?
C24 C23 C22 107.6(2) . . ?
C24 C23 C28 126.1(3) . . ?
C22 C23 C28 126.0(3) . . ?
C24 C23 Cr2 72.47(14) . . ?
C22 C23 Cr2 69.05(13) . . ?
C28 C23 Cr2 128.80(19) . . ?
C25 C24 C23 109.4(2) . . ?
C25 C24 C29 124.5(3) . . ?
C23 C24 C29 126.0(3) . . ?
C25 C24 Cr2 70.97(14) . . ?
C23 C24 Cr2 69.99(14) . . ?
C29 C24 Cr2 127.7(2) . . ?
C24 C25 C21 107.9(3) . . ?
C24 C25 C30 126.1(3) . . ?
C21 C25 C30 125.9(3) . . ?
C24 C25 Cr2 71.83(15) . . ?
C21 C25 Cr2 68.88(14) . . ?
C30 C25 Cr2 127.6(2) . . ?
C21 C26 H26A 109.5 . . ?
C21 C26 H26B 109.5 . . ?
H26A C26 H26B 109.5 . . ?
C21 C26 H26C 109.5 . . ?
H26A C26 H26C 109.5 . . ?
H26B C26 H26C 109.5 . . ?
C22 C27 H27A 109.5 . . ?
C22 C27 H27B 109.5 . . ?
H27A C27 H27B 109.5 . . ?
C22 C27 H27C 109.5 . . ?
H27A C27 H27C 109.5 . . ?
H27B C27 H27C 109.5 . . ?
C23 C28 H28A 109.5 . . ?
C23 C28 H28B 109.5 . . ?
H28A C28 H28B 109.5 . . ?
C23 C28 H28C 109.5 . . ?
H28A C28 H28C 109.5 . . ?
H28B C28 H28C 109.5 . . ?
C24 C29 H29A 109.5 . . ?
C24 C29 H29B 109.5 . . ?
H29A C29 H29B 109.5 . . ?
C24 C29 H29C 109.5 . . ?
H29A C29 H29C 109.5 . . ?
H29B C29 H29C 109.5 . . ?
C25 C30 H30A 109.5 . . ?
C25 C30 H30B 109.5 . . ?
H30A C30 H30B 109.5 . . ?
C25 C30 H30C 109.5 . . ?
H30A C30 H30C 109.5 . . ?
H30B C30 H30C 109.5 . . ?
C35 C31 C32 107.5(3) . . ?
C35 C31 C36 126.3(3) . . ?
C32 C31 C36 126.0(3) . . ?
C35 C31 Cr3 72.1(2) . . ?
C32 C31 Cr3 68.42(15) . . ?
C36 C31 Cr3 129.1(2) . . ?
C33 C32 C31 107.8(3) . . ?
C33 C32 C37 127.0(3) . . ?
C31 C32 C37 124.9(3) . . ?
C33 C32 Cr3 70.70(15) . . ?
C31 C32 Cr3 73.02(15) . . ?
C37 C32 Cr3 126.72(19) . . ?
C34 C33 C32 107.9(3) . . ?
C34 C33 C38 127.1(4) . . ?
C32 C33 C38 124.7(3) . . ?
C34 C33 Cr3 72.39(17) . . ?
C32 C33 Cr3 70.57(15) . . ?
C38 C33 Cr3 127.1(3) . . ?
C35 C34 C33 108.2(3) . . ?
C35 C34 C39 127.0(5) . . ?
C33 C34 C39 124.7(5) . . ?
C35 C34 Cr3 72.79(18) . . ?
C33 C34 Cr3 69.34(16) . . ?
C39 C34 Cr3 126.4(3) . . ?
C31 C35 C34 108.6(3) . . ?
C31 C35 C40 124.6(5) . . ?
C34 C35 C40 126.6(5) . . ?
C31 C35 Cr3 70.60(16) . . ?
C34 C35 Cr3 69.8(2) . . ?
C40 C35 Cr3 128.3(2) . . ?
C31 C36 H36A 109.5 . . ?
C31 C36 H36B 109.5 . . ?
H36A C36 H36B 109.5 . . ?
C31 C36 H36C 109.5 . . ?
H36A C36 H36C 109.5 . . ?
H36B C36 H36C 109.5 . . ?
C32 C37 H37A 109.5 . . ?
C32 C37 H37B 109.5 . . ?
H37A C37 H37B 109.5 . . ?
C32 C37 H37C 109.5 . . ?
H37A C37 H37C 109.5 . . ?
H37B C37 H37C 109.5 . . ?
C33 C38 H38A 109.5 . . ?
C33 C38 H38B 109.5 . . ?
H38A C38 H38B 109.5 . . ?
C33 C38 H38C 109.5 . . ?
H38A C38 H38C 109.5 . . ?
H38B C38 H38C 109.5 . . ?
C34 C39 H39A 109.5 . . ?
C34 C39 H39B 109.5 . . ?
H39A C39 H39B 109.5 . . ?
C34 C39 H39C 109.5 . . ?
H39A C39 H39C 109.5 . . ?
H39B C39 H39C 109.5 . . ?
C35 C40 H40A 109.5 . . ?
C35 C40 H40B 109.5 . . ?
H40A C40 H40B 109.5 . . ?
C35 C40 H40C 109.5 . . ?
H40A C40 H40C 109.5 . . ?
H40B C40 H40C 109.5 . . ?
C45 C41 C42 108.2(2) . . ?
C45 C41 C46 125.5(3) . . ?
C42 C41 C46 126.1(3) . . ?
C45 C41 Cr4 72.57(13) . . ?
C42 C41 Cr4 68.99(13) . . ?
C46 C41 Cr4 128.2(2) . . ?
C41 C42 C43 107.5(2) . . ?
C41 C42 C47 125.0(3) . . ?
C43 C42 C47 127.2(3) . . ?
C41 C42 Cr4 72.46(14) . . ?
C43 C42 Cr4 71.25(14) . . ?
C47 C42 Cr4 127.5(2) . . ?
C44 C43 C42 107.6(2) . . ?
C44 C43 C48 125.9(3) . . ?
C42 C43 C48 126.1(3) . . ?
C44 C43 Cr4 72.87(14) . . ?
C42 C43 Cr4 69.64(14) . . ?
C48 C43 Cr4 127.8(2) . . ?
C45 C44 C43 108.3(2) . . ?
C45 C44 C49 125.4(3) . . ?
C43 C44 C49 126.1(3) . . ?
C45 C44 Cr4 71.83(14) . . ?
C43 C44 Cr4 68.92(14) . . ?
C49 C44 Cr4 128.30(19) . . ?
C44 C45 C41 108.4(2) . . ?
C44 C45 C50 125.5(2) . . ?
C41 C45 C50 126.0(2) . . ?
C44 C45 Cr4 71.08(13) . . ?
C41 C45 Cr4 69.71(13) . . ?
C50 C45 Cr4 127.12(18) . . ?
C41 C46 H46A 109.5 . . ?
C41 C46 H46B 109.5 . . ?
H46A C46 H46B 109.5 . . ?
C41 C46 H46C 109.5 . . ?
H46A C46 H46C 109.5 . . ?
H46B C46 H46C 109.5 . . ?
C42 C47 H47A 109.5 . . ?
C42 C47 H47B 109.5 . . ?
H47A C47 H47B 109.5 . . ?
C42 C47 H47C 109.5 . . ?
H47A C47 H47C 109.5 . . ?
H47B C47 H47C 109.5 . . ?
C43 C48 H48A 109.5 . . ?
C43 C48 H48B 109.5 . . ?
H48A C48 H48B 109.5 . . ?
C43 C48 H48C 109.5 . . ?
H48A C48 H48C 109.5 . . ?
H48B C48 H48C 109.5 . . ?
C44 C49 H49A 109.5 . . ?
C44 C49 H49B 109.5 . . ?
H49A C49 H49B 109.5 . . ?
C44 C49 H49C 109.5 . . ?
H49A C49 H49C 109.5 . . ?
H49B C49 H49C 109.5 . . ?
C45 C50 H50A 109.5 . . ?
C45 C50 H50B 109.5 . . ?
H50A C50 H50B 109.5 . . ?
C45 C50 H50C 109.5 . . ?
H50A C50 H50C 109.5 . . ?
H50B C50 H50C 109.5 . . ?
Cr1 Al1 Cr2 178.72(3) . . ?
Cr1 Al1 Al4 50.891(18) . . ?
Cr2 Al1 Al4 130.39(3) . . ?
Cr1 Al1 H11 45.6(11) . . ?
Cr2 Al1 H11 133.9(11) . . ?
Al4 Al1 H11 77.7(11) . . ?
Cr1 Al1 H12 44.7(11) . . ?
Cr2 Al1 H12 134.7(11) . . ?
Al4 Al1 H12 75.4(11) . . ?
H11 Al1 H12 81.7(16) . . ?
Cr1 Al1 H21 134.4(11) . . ?
Cr2 Al1 H21 46.0(11) . . ?
Al4 Al1 H21 103.8(11) . . ?
H11 Al1 H21 178.0(15) . . ?
H12 Al1 H21 97.3(16) . . ?
Cr1 Al1 H22 135.3(10) . . ?
Cr2 Al1 H22 43.6(10) . . ?
Al4 Al1 H22 162.8(11) . . ?
H11 Al1 H22 97.8(15) . . ?
H12 Al1 H22 120.7(15) . . ?
H21 Al1 H22 81.2(15) . . ?
Cr3 Al2 Cr2 174.38(3) . . ?
Cr3 Al2 Al3 51.154(19) . . ?
Cr2 Al2 Al3 132.83(3) . . ?
Cr3 Al2 H23 133.8(10) . . ?
Cr2 Al2 H23 44.2(10) . . ?
Al3 Al2 H23 161.9(10) . . ?
Cr3 Al2 H24 131.5(11) . . ?
Cr2 Al2 H24 46.8(11) . . ?
Al3 Al2 H24 100.7(11) . . ?
H23 Al2 H24 86.2(15) . . ?
Cr3 Al2 H31 42.7(11) . . ?
Cr2 Al2 H31 132.4(12) . . ?
Al3 Al2 H31 71.7(11) . . ?
H23 Al2 H31 124.7(15) . . ?
H24 Al2 H31 95.4(16) . . ?
Cr3 Al2 H32 41.1(11) . . ?
Cr2 Al2 H32 140.9(11) . . ?
Al3 Al2 H32 72.6(11) . . ?
H23 Al2 H32 101.4(15) . . ?
H24 Al2 H32 172.2(15) . . ?
H31 Al2 H32 78.9(16) . . ?
Cr3 Al3 Cr4 176.41(3) . . ?
Cr3 Al3 Al2 51.16(2) . . ?
Cr4 Al3 Al2 129.82(3) . . ?
Cr3 Al3 H33 43.8(11) . . ?
Cr4 Al3 H33 139.0(11) . . ?
Al2 Al3 H33 74.3(11) . . ?
Cr3 Al3 H34 40.7(12) . . ?
Cr4 Al3 H34 135.7(12) . . ?
Al2 Al3 H34 70.4(12) . . ?
H33 Al3 H34 79.6(16) . . ?
Cr3 Al3 H41 139.3(10) . . ?
Cr4 Al3 H41 41.6(10) . . ?
Al2 Al3 H41 156.7(11) . . ?
H33 Al3 H41 101.9(15) . . ?
H34 Al3 H41 132.2(16) . . ?
Cr3 Al3 H42 134.7(11) . . ?
Cr4 Al3 H42 42.6(10) . . ?
Al2 Al3 H42 103.5(10) . . ?
H33 Al3 H42 177.8(15) . . ?
H34 Al3 H42 99.6(16) . . ?
H41 Al3 H42 80.2(15) . . ?
Cr4 Al4 Cr1 176.35(3) . . ?
Cr4 Al4 Al1 131.81(3) . . ?
Cr1 Al4 Al1 50.859(19) . . ?
Cr4 Al4 H13 135.9(12) . . ?
Cr1 Al4 H13 41.1(12) . . ?
Al1 Al4 H13 67.8(11) . . ?
Cr4 Al4 H14 137.1(10) . . ?
Cr1 Al4 H14 44.3(10) . . ?
Al1 Al4 H14 73.0(10) . . ?
H13 Al4 H14 82.3(15) . . ?
Cr4 Al4 H43 43.3(10) . . ?
Cr1 Al4 H43 135.4(10) . . ?
Al1 Al4 H43 105.4(10) . . ?
H13 Al4 H43 98.0(15) . . ?
H14 Al4 H43 178.2(14) . . ?
Cr4 Al4 H44 42.4(11) . . ?
Cr1 Al4 H44 136.3(11) . . ?
Al1 Al4 H44 159.7(11) . . ?
H13 Al4 H44 131.5(16) . . ?
H14 Al4 H44 100.8(15) . . ?
H43 Al4 H44 80.3(15) . . ?
C11 Cr1 C12 39.18(9) . . ?
C11 Cr1 C15 38.92(10) . . ?
C12 Cr1 C15 64.48(10) . . ?
C11 Cr1 C13 64.32(9) . . ?
C12 Cr1 C13 38.06(9) . . ?
C15 Cr1 C13 63.04(10) . . ?
C11 Cr1 C14 64.20(9) . . ?
C12 Cr1 C14 63.22(9) . . ?
C15 Cr1 C14 37.88(10) . . ?
C13 Cr1 C14 36.76(10) . . ?
C11 Cr1 Al1 130.99(7) . . ?
C12 Cr1 Al1 169.60(7) . . ?
C15 Cr1 Al1 110.00(8) . . ?
C13 Cr1 Al1 148.99(7) . . ?
C14 Cr1 Al1 118.50(7) . . ?
C11 Cr1 Al4 127.67(7) . . ?
C12 Cr1 Al4 105.59(7) . . ?
C15 Cr1 Al4 166.56(8) . . ?
C13 Cr1 Al4 115.44(7) . . ?
C14 Cr1 Al4 147.67(8) . . ?
Al1 Cr1 Al4 78.25(2) . . ?
C11 Cr1 H11 133.8(11) . . ?
C12 Cr1 H11 141.3(11) . . ?
C15 Cr1 H11 95.0(11) . . ?
C13 Cr1 H11 103.9(11) . . ?
C14 Cr1 H11 80.3(11) . . ?
Al1 Cr1 H11 45.2(11) . . ?
Al4 Cr1 H11 98.2(11) . . ?
C11 Cr1 H12 87.5(11) . . ?
C12 Cr1 H12 124.4(11) . . ?
C15 Cr1 H12 83.5(11) . . ?
C13 Cr1 H12 146.3(11) . . ?
C14 Cr1 H12 115.4(11) . . ?
Al1 Cr1 H12 45.2(11) . . ?
Al4 Cr1 H12 96.1(11) . . ?
H11 Cr1 H12 81.8(16) . . ?
C11 Cr1 H13 87.6(13) . . ?
C12 Cr1 H13 86.9(13) . . ?
C15 Cr1 H13 122.8(12) . . ?
C13 Cr1 H13 120.4(12) . . ?
C14 Cr1 H13 148.9(13) . . ?
Al1 Cr1 H13 89.3(12) . . ?
Al4 Cr1 H13 45.1(12) . . ?
H11 Cr1 H13 130.7(17) . . ?
H12 Cr1 H13 73.4(16) . . ?
C11 Cr1 H14 134.8(11) . . ?
C12 Cr1 H14 95.7(11) . . ?
C15 Cr1 H14 139.8(11) . . ?
C13 Cr1 H14 79.7(11) . . ?
C14 Cr1 H14 102.5(11) . . ?
Al1 Cr1 H14 93.9(11) . . ?
Al4 Cr1 H14 46.4(11) . . ?
H11 Cr1 H14 79.1(15) . . ?
H12 Cr1 H14 133.6(16) . . ?
H13 Cr1 H14 88.0(16) . . ?
C22 Cr2 C21 39.19(10) . . ?
C22 Cr2 C23 38.91(10) . . ?
C21 Cr2 C23 64.57(10) . . ?
C22 Cr2 C25 64.41(11) . . ?
C21 Cr2 C25 38.01(10) . . ?
C23 Cr2 C25 63.39(11) . . ?
C22 Cr2 C24 63.82(10) . . ?
C21 Cr2 C24 63.16(10) . . ?
C23 Cr2 C24 37.53(11) . . ?
C25 Cr2 C24 37.20(11) . . ?
C22 Cr2 Al1 110.26(7) . . ?
C21 Cr2 Al1 127.75(7) . . ?
C23 Cr2 Al1 123.48(8) . . ?
C25 Cr2 Al1 163.29(8) . . ?
C24 Cr2 Al1 156.93(8) . . ?
C22 Cr2 Al2 170.63(8) . . ?
C21 Cr2 Al2 132.56(8) . . ?
C23 Cr2 Al2 139.37(8) . . ?
C25 Cr2 Al2 106.27(8) . . ?
C24 Cr2 Al2 109.72(8) . . ?
Al1 Cr2 Al2 78.36(2) . . ?
C22 Cr2 H21 87.9(11) . . ?
C21 Cr2 H21 84.1(11) . . ?
C23 Cr2 H21 124.4(11) . . ?
C25 Cr2 H21 116.2(11) . . ?
C24 Cr2 H21 146.8(11) . . ?
Al1 Cr2 H21 47.1(11) . . ?
Al2 Cr2 H21 95.8(11) . . ?
C22 Cr2 H22 89.1(11) . . ?
C21 Cr2 H22 127.3(11) . . ?
C23 Cr2 H22 80.4(11) . . ?
C25 Cr2 H22 143.8(11) . . ?
C24 Cr2 H22 110.0(11) . . ?
Al1 Cr2 H22 46.9(11) . . ?
Al2 Cr2 H22 99.8(11) . . ?
H21 Cr2 H22 85.0(16) . . ?
C22 Cr2 H23 133.1(10) . . ?
C21 Cr2 H23 136.2(10) . . ?
C23 Cr2 H23 94.2(10) . . ?
C25 Cr2 H23 98.7(10) . . ?
C24 Cr2 H23 76.7(10) . . ?
Al1 Cr2 H23 96.0(10) . . ?
Al2 Cr2 H23 46.6(10) . . ?
H21 Cr2 H23 136.0(16) . . ?
H22 Cr2 H23 81.3(15) . . ?
C22 Cr2 H24 129.0(11) . . ?
C21 Cr2 H24 91.0(11) . . ?
C23 Cr2 H24 145.1(11) . . ?
C25 Cr2 H24 81.9(11) . . ?
C24 Cr2 H24 110.2(11) . . ?
Al1 Cr2 H24 91.0(11) . . ?
Al2 Cr2 H24 45.1(11) . . ?
H21 Cr2 H24 73.3(16) . . ?
H22 Cr2 H24 133.9(16) . . ?
H23 Cr2 H24 86.8(15) . . ?
C32 Cr3 C33 38.74(12) . . ?
C32 Cr3 C34 64.13(12) . . ?
C33 Cr3 C34 38.27(14) . . ?
C32 Cr3 C31 38.56(10) . . ?
C33 Cr3 C31 64.15(13) . . ?
C34 Cr3 C31 63.16(17) . . ?
C32 Cr3 C35 63.50(10) . . ?
C33 Cr3 C35 63.38(14) . . ?
C34 Cr3 C35 37.43(18) . . ?
C31 Cr3 C35 37.26(14) . . ?
C32 Cr3 Al3 107.99(8) . . ?
C33 Cr3 Al3 126.08(10) . . ?
C34 Cr3 Al3 162.90(14) . . ?
C31 Cr3 Al3 121.16(9) . . ?
C35 Cr3 Al3 154.96(15) . . ?
C32 Cr3 Al2 172.56(8) . . ?
C33 Cr3 Al2 134.00(10) . . ?
C34 Cr3 Al2 109.07(10) . . ?
C31 Cr3 Al2 142.54(7) . . ?
C35 Cr3 Al2 113.34(9) . . ?
Al3 Cr3 Al2 77.68(2) . . ?
C32 Cr3 H31 128.8(12) . . ?
C33 Cr3 H31 91.3(12) . . ?
C34 Cr3 H31 82.7(12) . . ?
C31 Cr3 H31 145.7(12) . . ?
C35 Cr3 H31 111.5(12) . . ?
Al3 Cr3 H31 92.3(12) . . ?
Al2 Cr3 H31 44.9(12) . . ?
C32 Cr3 H32 134.5(13) . . ?
C33 Cr3 H32 138.1(13) . . ?
C34 Cr3 H32 100.2(13) . . ?
C31 Cr3 H32 95.9(13) . . ?
C35 Cr3 H32 78.4(13) . . ?
Al3 Cr3 H32 95.8(13) . . ?
Al2 Cr3 H32 47.6(12) . . ?
H31 Cr3 H32 86.9(17) . . ?
C32 Cr3 H33 92.4(11) . . ?
C33 Cr3 H33 130.4(11) . . ?
C34 Cr3 H33 144.7(11) . . ?
C31 Cr3 H33 82.0(11) . . ?
C35 Cr3 H33 109.5(11) . . ?
Al3 Cr3 H33 45.7(11) . . ?
Al2 Cr3 H33 95.0(11) . . ?
H31 Cr3 H33 131.5(16) . . ?
H32 Cr3 H33 77.0(17) . . ?
C32 Cr3 H34 87.7(13) . . ?
C33 Cr3 H34 83.6(13) . . ?
C34 Cr3 H34 115.9(13) . . ?
C31 Cr3 H34 123.9(13) . . ?
C35 Cr3 H34 146.5(13) . . ?
Al3 Cr3 H34 47.2(13) . . ?
Al2 Cr3 H34 93.0(13) . . ?
H31 Cr3 H34 72.4(17) . . ?
H32 Cr3 H34 134.7(18) . . ?
H33 Cr3 H34 87.2(17) . . ?
C42 Cr4 C43 39.10(11) . . ?
C42 Cr4 C41 38.55(10) . . ?
C43 Cr4 C41 64.27(10) . . ?
C42 Cr4 C44 64.32(11) . . ?
C43 Cr4 C44 38.21(11) . . ?
C41 Cr4 C44 63.09(9) . . ?
C42 Cr4 C45 63.96(9) . . ?
C43 Cr4 C45 63.42(10) . . ?
C41 Cr4 C45 37.73(9) . . ?
C44 Cr4 C45 37.09(10) . . ?
C42 Cr4 Al4 107.63(8) . . ?
C43 Cr4 Al4 125.77(9) . . ?
C41 Cr4 Al4 121.27(7) . . ?
C44 Cr4 Al4 162.54(8) . . ?
C45 Cr4 Al4 155.64(7) . . ?
C42 Cr4 Al3 173.97(8) . . ?
C43 Cr4 Al3 136.30(8) . . ?
C41 Cr4 Al3 139.38(7) . . ?
C44 Cr4 Al3 109.67(7) . . ?
C45 Cr4 Al3 111.14(7) . . ?
Al4 Cr4 Al3 78.28(2) . . ?
C42 Cr4 H41 130.8(11) . . ?
C43 Cr4 H41 92.7(11) . . ?
C41 Cr4 H41 145.6(11) . . ?
C44 Cr4 H41 82.9(11) . . ?
C45 Cr4 H41 110.1(12) . . ?
Al4 Cr4 H41 92.7(11) . . ?
Al3 Cr4 H41 46.3(11) . . ?
C42 Cr4 H42 132.9(11) . . ?
C43 Cr4 H42 140.4(11) . . ?
C41 Cr4 H42 94.5(11) . . ?
C44 Cr4 H42 102.9(11) . . ?
C45 Cr4 H42 79.2(11) . . ?
Al4 Cr4 H42 93.7(11) . . ?
Al3 Cr4 H42 46.2(11) . . ?
H41 Cr4 H42 87.8(16) . . ?
C42 Cr4 H43 88.3(11) . . ?
C43 Cr4 H43 126.6(11) . . ?
C41 Cr4 H43 79.5(11) . . ?
C44 Cr4 H43 142.5(11) . . ?
C45 Cr4 H43 109.0(11) . . ?
Al4 Cr4 H43 46.7(11) . . ?
Al3 Cr4 H43 96.8(11) . . ?
H41 Cr4 H43 133.9(16) . . ?
H42 Cr4 H43 76.5(15) . . ?
C42 Cr4 H44 90.3(12) . . ?
C43 Cr4 H44 85.1(12) . . ?
C41 Cr4 H44 126.7(12) . . ?
C44 Cr4 H44 116.6(12) . . ?
C45 Cr4 H44 148.4(12) . . ?
Al4 Cr4 H44 46.3(12) . . ?
Al3 Cr4 H44 93.1(12) . . ?
H41 Cr4 H44 71.9(16) . . ?
H42 Cr4 H44 131.9(16) . . ?
H43 Cr4 H44 86.9(16) . . ?

loop_
_geom_bond_atom_site_label_1
_geom_bond_atom_site_label_2
_geom_bond_distance
_geom_bond_site_symmetry_2
_geom_bond_publ_flag
C11 C15 1.428(4) . ?
C11 C12 1.434(3) . ?
C11 C16 1.496(3) . ?
C11 Cr1 2.125(2) . ?
C12 C13 1.424(3) . ?
C12 C17 1.499(4) . ?
C12 Cr1 2.151(2) . ?
C13 C14 1.398(4) . ?
C13 C18 1.502(3) . ?
C13 Cr1 2.212(2) . ?
C14 C15 1.423(4) . ?
C14 C19 1.502(4) . ?
C14 Cr1 2.222(2) . ?
C15 C20 1.506(4) . ?
C15 Cr1 2.159(2) . ?
C16 H16A 0.98 . ?
C16 H16B 0.98 . ?
C16 H16C 0.98 . ?
C17 H17A 0.98 . ?
C17 H17B 0.98 . ?
C17 H17C 0.98 . ?
C18 H18A 0.98 . ?
C18 H18B 0.98 . ?
C18 H18C 0.98 . ?
C19 H19A 0.98 . ?
C19 H19B 0.98 . ?
C19 H19C 0.98 . ?
C20 H20A 0.98 . ?
C20 H20B 0.98 . ?
C20 H20C 0.98 . ?
C21 C25 1.415(4) . ?
C21 C22 1.436(4) . ?
C21 C26 1.498(4) . ?
C21 Cr2 2.143(2) . ?
C22 C23 1.438(4) . ?
C22 C27 1.491(4) . ?
C22 Cr2 2.138(2) . ?
C23 C24 1.412(4) . ?
C23 C28 1.489(4) . ?
C23 Cr2 2.177(2) . ?
C24 C25 1.406(4) . ?
C24 C29 1.506(4) . ?
C24 Cr2 2.210(2) . ?
C25 C30 1.501(4) . ?
C25 Cr2 2.198(2) . ?
C26 H26A 0.98 . ?
C26 H26B 0.98 . ?
C26 H26C 0.98 . ?
C27 H27A 0.98 . ?
C27 H27B 0.98 . ?
C27 H27C 0.98 . ?
C28 H28A 0.98 . ?
C28 H28B 0.98 . ?
C28 H28C 0.98 . ?
C29 H29A 0.98 . ?
C29 H29B 0.98 . ?
C29 H29C 0.98 . ?
C30 H30A 0.98 . ?
C30 H30B 0.98 . ?
C30 H30C 0.98 . ?
C31 C35 1.412(5) . ?
C31 C32 1.434(4) . ?
C31 C36 1.471(6) . ?
C31 Cr3 2.200(3) . ?
C32 C33 1.419(5) . ?
C32 C37 1.492(4) . ?
C32 Cr3 2.139(2) . ?
C33 C34 1.417(5) . ?
C33 C38 1.511(6) . ?
C33 Cr3 2.141(3) . ?
C34 C35 1.412(7) . ?
C34 C39 1.514(6) . ?
C34 Cr3 2.181(3) . ?
C35 C40 1.509(5) . ?
C35 Cr3 2.220(3) . ?
C36 H36A 0.98 . ?
C36 H36B 0.98 . ?
C36 H36C 0.98 . ?
C37 H37A 0.98 . ?
C37 H37B 0.98 . ?
C37 H37C 0.98 . ?
C38 H38A 0.98 . ?
C38 H38B 0.98 . ?
C38 H38C 0.98 . ?
C39 H39A 0.98 . ?
C39 H39B 0.98 . ?
C39 H39C 0.98 . ?
C40 H40A 0.98 . ?
C40 H40B 0.98 . ?
C40 H40C 0.98 . ?
C41 C45 1.419(3) . ?
C41 C42 1.422(4) . ?
C41 C46 1.496(4) . ?
C41 Cr4 2.175(2) . ?
C42 C43 1.433(4) . ?
C42 C47 1.501(4) . ?
C42 Cr4 2.130(2) . ?
C43 C44 1.426(4) . ?
C43 C48 1.505(4) . ?
C43 Cr4 2.151(2) . ?
C44 C45 1.405(4) . ?
C44 C49 1.498(4) . ?
C44 Cr4 2.203(2) . ?
C45 C50 1.503(4) . ?
C45 Cr4 2.213(2) . ?
C46 H46A 0.98 . ?
C46 H46B 0.98 . ?
C46 H46C 0.98 . ?
C47 H47A 0.98 . ?
C47 H47B 0.98 . ?
C47 H47C 0.98 . ?
C48 H48A 0.98 . ?
C48 H48B 0.98 . ?
C48 H48C 0.98 . ?
C49 H49A 0.98 . ?
C49 H49B 0.98 . ?
C49 H49C 0.98 . ?
C50 H50A 0.98 . ?
C50 H50B 0.98 . ?
C50 H50C 0.98 . ?
Al1 Cr1 2.3744(7) . ?
Al1 Cr2 2.3748(7) . ?
Al1 Al4 2.9972(9) . ?
Al1 H11 1.69(3) . ?
Al1 H12 1.69(3) . ?
Al1 H21 1.74(3) . ?
Al1 H22 1.73(3) . ?
Al2 Cr3 2.3743(7) . ?
Al2 Cr2 2.3780(7) . ?
Al2 Al3 2.9780(9) . ?
Al2 H23 1.73(3) . ?
Al2 H24 1.69(3) . ?
Al2 H31 1.68(3) . ?
Al2 H32 1.75(3) . ?
Al3 Cr3 2.3741(7) . ?
Al3 Cr4 2.3798(7) . ?
Al3 H33 1.70(3) . ?
Al3 H34 1.74(4) . ?
Al3 H41 1.72(3) . ?
Al3 H42 1.72(3) . ?
Al4 Cr4 2.3739(7) . ?
Al4 Cr1 2.3755(7) . ?
Al4 H13 1.69(3) . ?
Al4 H14 1.72(3) . ?
Al4 H43 1.73(3) . ?
Al4 H44 1.72(3) . ?
Cr1 H11 1.70(3) . ?
Cr1 H12 1.67(3) . ?
Cr1 H13 1.57(3) . ?
Cr1 H14 1.66(3) . ?
Cr2 H21 1.71(3) . ?
Cr2 H22 1.64(3) . ?
Cr2 H23 1.66(3) . ?
Cr2 H24 1.73(3) . ?
Cr3 H31 1.61(3) . ?
Cr3 H32 1.56(3) . ?
Cr3 H33 1.64(3) . ?
Cr3 H34 1.55(4) . ?
Cr4 H41 1.58(3) . ?
Cr4 H42 1.61(3) . ?
Cr4 H43 1.63(3) . ?
Cr4 H44 1.60(3) . ?

loop_
_platon_squeeze_void_nr
_platon_squeeze_void_average_x
_platon_squeeze_void_average_y
_platon_squeeze_void_average_z
_platon_squeeze_void_volume
_platon_squeeze_void_count_electrons
_platon_squeeze_void_content
1 0.000 0.500 0.500 550 161 ' '
2 0.500 0.000 0.000 551 161 ' '
